data_7239606
loop_
_publ_author_name
'Huo, Jianqiang'
'Yu, Donghui'
'Li, Haiqiang'
'Luo, Bingcai'
'Arulsamy, Navamoney'

_publ_section_title
;
 Mechanistic investigation of photocatalytic degradation of organic dyes
 by a novel zinc coordination polymer
;
_journal_issue 67
_journal_name_full 'RSC Advances'
_journal_page_first 39323
_journal_paper_doi 10.1039/C9RA07821E
_journal_volume 9
_journal_year 2019
_chemical_formula_moiety 'C32 H29 N7 O2 Zn, N O3, 3.5(O H2)'
_chemical_formula_sum 'C32 H36 N8 O8.5 Zn'
_chemical_formula_weight 734.06
_space_group_crystal_system monoclinic
_space_group_IT_number 14
_space_group_name_Hall '-P 2yn'
_space_group_name_H-M_alt 'P 1 21/n 1'
_atom_sites_solution_hydrogens geom
_audit_creation_method SHELXL-2016/6
_audit_update_record
;
2019-11-21 deposited with the CCDC.	2019-11-25 downloaded from the CCDC.
;
_cell_angle_alpha 90
_cell_angle_beta 97.313(11)
_cell_angle_gamma 90
_cell_formula_units_Z 4
_cell_length_a 11.9804(14)
_cell_length_b 13.4380(13)
_cell_length_c 21.0607(17)
_cell_measurement_reflns_used 1029
_cell_measurement_temperature 293(2)
_cell_measurement_theta_max 18.9590
_cell_measurement_theta_min 3.6780
_cell_volume 3363.0(6)
_computing_structure_refinement 'SHELXL-2016/6 (Sheldrick, 2016)'
_diffrn_ambient_temperature 293(2)
_diffrn_measured_fraction_theta_full 0.996
_diffrn_measured_fraction_theta_max 0.877
_diffrn_measurement_device_type 'SuperNova, Dual, Cu at zero, Eos'
_diffrn_radiation_type MoK\a
_diffrn_radiation_wavelength 0.71073
_diffrn_reflns_av_R_equivalents 0.0994
_diffrn_reflns_av_unetI/netI 0.2178
_diffrn_reflns_Laue_measured_fraction_full 0.996
_diffrn_reflns_Laue_measured_fraction_max 0.877
_diffrn_reflns_limit_h_max 15
_diffrn_reflns_limit_h_min -15
_diffrn_reflns_limit_k_max 18
_diffrn_reflns_limit_k_min -16
_diffrn_reflns_limit_l_max 25
_diffrn_reflns_limit_l_min -28
_diffrn_reflns_number 13946
_diffrn_reflns_point_group_measured_fraction_full 0.996
_diffrn_reflns_point_group_measured_fraction_max 0.877
_diffrn_reflns_theta_full 25.242
_diffrn_reflns_theta_max 28.673
_diffrn_reflns_theta_min 3.429
_diffrn_source 'SuperNova (Mo) X-ray Source'
_exptl_absorpt_coefficient_mu 0.795
_exptl_absorpt_correction_T_max 1
_exptl_absorpt_correction_T_min 0.70471
_exptl_absorpt_correction_type multi-scan
_exptl_absorpt_process_details
;
CrysAlisPro, Agilent Technologies,
Version 1.171.36.28 (release 01-02-2013 CrysAlis171 .NET)
(compiled Feb  1 2013,16:14:44)
Empirical absorption correction using spherical harmonics,
 implemented in SCALE3 ABSPACK scaling algorithm.
;
_exptl_crystal_colour colorless
_exptl_crystal_density_diffrn 1.450
_exptl_crystal_description rectangular_plate
_exptl_crystal_F_000 1528
_exptl_crystal_size_max 0.310
_exptl_crystal_size_mid 0.200
_exptl_crystal_size_min 0.120
_platon_squeeze_details
;
The SQUEEZE/PLATON program was used to remove scattering due to
disordered anions and solvents. The program removed scattering
due to 265 electrons in a void volume of 703 \%A^3^. The removed
scattering is interpretted to arise from 4 nitrate anions and 14 
water solvate molecules.
;
_refine_diff_density_max 0.659
_refine_diff_density_min -0.603
_refine_diff_density_rms 0.078
_refine_ls_extinction_coef 0.0011(4)
_refine_ls_extinction_expression Fc^*^=kFc[1+0.001xFc^2^\l^3^/sin(2\q)]^-1/4^
_refine_ls_extinction_method 'SHELXL-2016/6 (Sheldrick 2016)'
_refine_ls_goodness_of_fit_ref 0.957
_refine_ls_hydrogen_treatment constr
_refine_ls_matrix_type full
_refine_ls_number_parameters 380
_refine_ls_number_reflns 7602
_refine_ls_number_restraints 0
_refine_ls_restrained_S_all 0.957
_refine_ls_R_factor_all 0.2105
_refine_ls_R_factor_gt 0.0854
_refine_ls_shift/su_max 0.001
_refine_ls_shift/su_mean 0.000
_refine_ls_structure_factor_coef Fsqd
_refine_ls_weighting_details 'w=1/[\s^2^(Fo^2^)+(0.0624P)^2^] where P=(Fo^2^+2Fc^2^)/3'
_refine_ls_weighting_scheme calc
_refine_ls_wR_factor_gt 0.1655
_refine_ls_wR_factor_ref 0.2350
_reflns_Friedel_coverage 0.000
_reflns_number_gt 2779
_reflns_number_total 7602
_reflns_threshold_expression 'I > 2\s(I)'
_cod_data_source_file c9ra07821e2.cif
_cod_data_source_block lhq1_sq
_cod_original_sg_symbol_H-M 'P 21/n'
_cod_original_formula_sum 'C32 H36 N8 O8.50 Zn'
_cod_database_code 7239606
_shelx_shelxl_version_number 2016/6
_shelx_space_group_comment
;
The symmetry employed for this shelxl refinement is uniquely defined
by the following loop, which should always be used as a source of
symmetry information in preference to the above space-group names.
They are only intended as comments.
;
_shelx_estimated_absorpt_t_min 0.791
_shelx_estimated_absorpt_t_max 0.911
_platon_squeeze_void_probe_radius 1.20

loop_
_space_group_symop_operation_xyz
'x, y, z'
'-x+1/2, y+1/2, -z+1/2'
'-x, -y, -z'
'x-1/2, -y-1/2, z-1/2'

loop_
_atom_site_label
_atom_site_type_symbol
_atom_site_fract_x
_atom_site_fract_y
_atom_site_fract_z
_atom_site_U_iso_or_equiv
_atom_site_adp_type
_atom_site_occupancy
_atom_site_site_symmetry_order
_atom_site_calc_flag
_atom_site_refinement_flags_posn
_atom_site_refinement_flags_adp
Zn1 Zn -0.33145(7) 0.23488(6) 0.74451(3) 0.0488(3) Uani 1 1 d . .
O1 O -0.3851(7) 0.0878(8) 0.7607(3) 0.162(4) Uani 1 1 d . .
O2 O -0.5128(8) 0.1925(7) 0.7822(4) 0.145(3) Uani 1 1 d . .
N3 N -0.1865(5) 0.1897(4) 0.7138(2) 0.0478(15) Uani 1 1 d . .
N1 N 0.3563(5) 0.2242(4) 0.5508(2) 0.0501(15) Uani 1 1 d . .
C1 C 0.2587(6) 0.2208(4) 0.5826(3) 0.0407(16) Uani 1 1 d . .
C2 C 0.2695(6) 0.1982(6) 0.6472(3) 0.058(2) Uani 1 1 d . .
H2A H 0.340605 0.190590 0.670116 0.070 Uiso 1 1 calc R U
C3 C 0.1754(6) 0.1870(6) 0.6776(3) 0.059(2) Uani 1 1 d . .
H3A H 0.182547 0.173695 0.721282 0.071 Uiso 1 1 calc R U
C4 C 0.0717(7) 0.1954(5) 0.6434(3) 0.0545(19) Uani 1 1 d . .
N2 N -0.0276(5) 0.1742(4) 0.6742(2) 0.0538(16) Uani 1 1 d . .
C5 C 0.0600(6) 0.2223(5) 0.5802(3) 0.0527(19) Uani 1 1 d . .
H5A H -0.011310 0.232631 0.558141 0.063 Uiso 1 1 calc R U
C6 C 0.1547(6) 0.2341(5) 0.5489(3) 0.0500(18) Uani 1 1 d . .
H6A H 0.147246 0.250694 0.505723 0.060 Uiso 1 1 calc R U
C7 C -0.1148(6) 0.2335(6) 0.6818(3) 0.057(2) Uani 1 1 d . .
H7A H -0.123028 0.298156 0.666067 0.068 Uiso 1 1 calc R U
C8 C -0.1440(7) 0.0983(6) 0.7267(3) 0.065(2) Uani 1 1 d . .
H8A H -0.177213 0.050062 0.749773 0.078 Uiso 1 1 calc R U
C9 C -0.0490(7) 0.0861(6) 0.7022(4) 0.075(3) Uani 1 1 d . .
H9A H -0.005336 0.028722 0.703687 0.090 Uiso 1 1 calc R U
C10 C 0.3683(6) 0.3001(5) 0.5056(3) 0.0477(17) Uani 1 1 d . .
C11 C 0.3325(6) 0.3961(5) 0.5151(3) 0.0496(18) Uani 1 1 d . .
H11A H 0.295498 0.410073 0.550325 0.060 Uiso 1 1 calc R U
C12 C 0.3507(6) 0.4719(5) 0.4730(3) 0.0492(18) Uani 1 1 d . .
H12A H 0.328444 0.536774 0.480355 0.059 Uiso 1 1 calc R U
C13 C 0.4027(5) 0.4491(5) 0.4199(3) 0.0418(16) Uani 1 1 d . .
C14 C 0.4383(6) 0.3543(5) 0.4087(3) 0.053(2) Uani 1 1 d . .
H14A H 0.474285 0.340897 0.373065 0.064 Uiso 1 1 calc R U
C15 C 0.4204(6) 0.2789(5) 0.4510(3) 0.0488(18) Uani 1 1 d . .
H15A H 0.442708 0.214225 0.443254 0.059 Uiso 1 1 calc R U
N4 N 0.4255(5) 0.5278(4) 0.3769(2) 0.0476(15) Uani 1 1 d . .
C16 C 0.3605(6) 0.6034(5) 0.3568(3) 0.0513(19) Uani 1 1 d . .
H16A H 0.291234 0.615983 0.370701 0.062 Uiso 1 1 calc R U
N5 N 0.4044(5) 0.6595(4) 0.3147(2) 0.0505(15) Uani 1 1 d . .
C17 C 0.5058(6) 0.6183(5) 0.3074(3) 0.055(2) Uani 1 1 d . .
H17A H 0.556162 0.642153 0.280850 0.066 Uiso 1 1 calc R U
C18 C 0.5210(6) 0.5355(6) 0.3457(3) 0.059(2) Uani 1 1 d . .
H18A H 0.582747 0.492990 0.350050 0.071 Uiso 1 1 calc R U
C19 C 0.4391(5) 0.1496(5) 0.5641(3) 0.0423(16) Uani 1 1 d . .
C20 C 0.5531(6) 0.1707(5) 0.5634(3) 0.0497(18) Uani 1 1 d . .
H20A H 0.574147 0.234263 0.552203 0.060 Uiso 1 1 calc R U
C21 C 0.6367(6) 0.0989(5) 0.5792(3) 0.0456(17) Uani 1 1 d . .
H21A H 0.712173 0.112923 0.577248 0.055 Uiso 1 1 calc R U
C22 C 0.6020(6) 0.0048(5) 0.5980(3) 0.0475(17) Uani 1 1 d . .
C23 C 0.4907(6) -0.0193(5) 0.5982(3) 0.0536(19) Uani 1 1 d . .
H23A H 0.469298 -0.082637 0.609639 0.064 Uiso 1 1 calc R U
C24 C 0.4113(6) 0.0541(5) 0.5808(3) 0.0510(18) Uani 1 1 d . .
H24A H 0.335627 0.038296 0.580311 0.061 Uiso 1 1 calc R U
N6 N 0.6898(5) -0.0657(4) 0.6185(2) 0.0472(14) Uani 1 1 d . .
C25 C 0.6894(6) -0.1262(5) 0.6690(3) 0.0536(19) Uani 1 1 d . .
H25A H 0.632297 -0.128611 0.695001 0.064 Uiso 1 1 calc R U
N7 N 0.7816(5) -0.1822(4) 0.6770(2) 0.0498(15) Uani 1 1 d . .
C26 C 0.8419(6) -0.1563(5) 0.6274(3) 0.056(2) Uani 1 1 d . .
H26A H 0.910338 -0.183895 0.620117 0.067 Uiso 1 1 calc R U
C27 C 0.7859(6) -0.0852(6) 0.5915(3) 0.0548(19) Uani 1 1 d . .
H27A H 0.807989 -0.055012 0.555391 0.066 Uiso 1 1 calc R U
C28 C -0.4735(10) 0.1050(9) 0.7742(4) 0.085(3) Uani 1 1 d . .
C29 C -0.5532(7) 0.0180(7) 0.7869(3) 0.083(3) Uani 1 1 d . .
H29A H -0.619738 0.021423 0.755498 0.099 Uiso 1 1 calc R U
H29B H -0.515446 -0.044275 0.780232 0.099 Uiso 1 1 calc R U
C30 C -0.5896(8) 0.0160(7) 0.8514(4) 0.100(3) Uani 1 1 d . .
H30A H -0.635637 0.074430 0.855580 0.120 Uiso 1 1 calc R U
H30B H -0.637616 -0.041672 0.853700 0.120 Uiso 1 1 calc R U
C31 C -0.5021(8) 0.0130(7) 0.9073(3) 0.084(3) Uani 1 1 d . .
H31A H -0.458014 0.073552 0.907421 0.101 Uiso 1 1 calc R U
H31B H -0.452164 -0.042220 0.901715 0.101 Uiso 1 1 calc R U
C32 C -0.5420(8) 0.0027(8) 0.9718(3) 0.098(3) Uani 1 1 d . .
H32A H -0.590925 0.058675 0.977397 0.118 Uiso 1 1 calc R U
H32B H -0.587836 -0.056955 0.970980 0.118 Uiso 1 1 calc R U

loop_
_atom_site_aniso_label
_atom_site_aniso_U_11
_atom_site_aniso_U_22
_atom_site_aniso_U_33
_atom_site_aniso_U_23
_atom_site_aniso_U_13
_atom_site_aniso_U_12
Zn1 0.0542(6) 0.0499(5) 0.0439(4) 0.0010(4) 0.0125(4) -0.0076(5)
O1 0.098(6) 0.266(11) 0.134(6) -0.098(7) 0.063(5) -0.088(7)
O2 0.168(9) 0.135(7) 0.116(6) 0.050(6) -0.040(5) -0.076(7)
N3 0.055(4) 0.053(4) 0.038(3) 0.005(3) 0.017(3) -0.010(3)
N1 0.052(4) 0.052(4) 0.049(3) 0.020(3) 0.014(3) 0.009(3)
C1 0.048(4) 0.036(4) 0.040(3) 0.008(3) 0.014(3) 0.001(4)
C2 0.043(4) 0.085(6) 0.047(4) 0.007(4) 0.007(3) -0.018(4)
C3 0.057(5) 0.078(6) 0.047(4) 0.012(4) 0.018(4) 0.000(5)
C4 0.056(5) 0.059(5) 0.052(4) 0.008(4) 0.022(4) 0.002(4)
N2 0.059(4) 0.055(4) 0.050(3) 0.009(3) 0.016(3) 0.001(4)
C5 0.048(4) 0.054(5) 0.056(4) 0.002(4) 0.006(4) 0.003(4)
C6 0.049(4) 0.065(5) 0.040(3) 0.012(3) 0.016(3) 0.019(4)
C7 0.059(5) 0.054(5) 0.061(4) 0.009(4) 0.018(4) 0.001(4)
C8 0.070(6) 0.057(5) 0.075(5) 0.013(4) 0.033(5) 0.001(5)
C9 0.077(6) 0.050(5) 0.104(6) 0.021(5) 0.040(5) 0.013(5)
C10 0.041(4) 0.050(4) 0.052(4) 0.006(3) 0.006(3) 0.001(4)
C11 0.055(5) 0.051(4) 0.044(3) 0.012(3) 0.013(3) 0.013(4)
C12 0.058(5) 0.044(4) 0.047(3) -0.002(3) 0.009(3) 0.008(4)
C13 0.045(4) 0.047(4) 0.033(3) 0.003(3) 0.006(3) -0.011(4)
C14 0.070(5) 0.042(4) 0.052(4) -0.006(3) 0.025(4) -0.004(4)
C15 0.049(4) 0.044(4) 0.054(4) -0.002(3) 0.013(4) 0.008(4)
N4 0.056(4) 0.045(3) 0.045(3) 0.007(3) 0.016(3) -0.006(3)
C16 0.060(5) 0.047(4) 0.047(4) 0.010(3) 0.008(4) -0.003(4)
N5 0.063(4) 0.048(4) 0.042(3) 0.001(3) 0.009(3) -0.006(3)
C17 0.057(5) 0.056(5) 0.056(4) 0.008(4) 0.015(4) -0.006(4)
C18 0.048(5) 0.068(5) 0.065(4) -0.002(4) 0.022(4) 0.002(4)
C19 0.032(4) 0.049(4) 0.046(4) 0.013(3) 0.007(3) 0.013(4)
C20 0.066(5) 0.039(4) 0.048(4) 0.001(3) 0.022(4) -0.007(4)
C21 0.038(4) 0.046(4) 0.054(4) -0.005(3) 0.010(3) 0.007(4)
C22 0.051(5) 0.046(4) 0.046(4) 0.000(3) 0.008(4) -0.001(4)
C23 0.052(5) 0.045(4) 0.065(4) 0.000(4) 0.012(4) 0.000(4)
C24 0.060(5) 0.044(4) 0.051(4) 0.011(3) 0.016(4) -0.001(4)
N6 0.054(4) 0.043(3) 0.045(3) 0.010(3) 0.006(3) 0.015(3)
C25 0.061(5) 0.058(5) 0.043(4) 0.008(3) 0.012(4) 0.010(4)
N7 0.047(4) 0.056(4) 0.046(3) 0.003(3) 0.007(3) 0.014(3)
C26 0.054(5) 0.071(5) 0.046(4) -0.002(4) 0.023(4) 0.013(4)
C27 0.051(5) 0.068(5) 0.048(4) 0.011(4) 0.017(4) 0.013(4)
C28 0.078(7) 0.115(9) 0.061(5) -0.026(6) 0.001(5) -0.009(8)
C29 0.081(6) 0.105(7) 0.064(5) 0.018(5) 0.013(5) -0.040(6)
C30 0.095(7) 0.141(9) 0.069(5) 0.016(6) 0.022(5) -0.067(7)
C31 0.094(7) 0.107(7) 0.056(4) 0.007(5) 0.030(5) -0.025(6)
C32 0.117(9) 0.123(7) 0.058(5) 0.017(6) 0.022(5) -0.016(7)

loop_
_atom_type_symbol
_atom_type_description
_atom_type_scat_dispersion_real
_atom_type_scat_dispersion_imag
_atom_type_scat_source
C C 0.0033 0.0016 'International Tables Vol C Tables 4.2.6.8 and 6.1.1.4'
H H 0.0000 0.0000 'International Tables Vol C Tables 4.2.6.8 and 6.1.1.4'
N N 0.0061 0.0033 'International Tables Vol C Tables 4.2.6.8 and 6.1.1.4'
O O 0.0106 0.0060 'International Tables Vol C Tables 4.2.6.8 and 6.1.1.4'
Zn Zn 0.2839 1.4301 'International Tables Vol C Tables 4.2.6.8 and 6.1.1.4'

loop_
_geom_angle_atom_site_label_1
_geom_angle_atom_site_label_2
_geom_angle_atom_site_label_3
_geom_angle
_geom_angle_site_symmetry_1
_geom_angle_site_symmetry_3
N5 Zn1 N7 100.2(2) 3_566 2_556
N5 Zn1 N3 109.6(2) 3_566 .
N7 Zn1 N3 104.5(2) 2_556 .
N5 Zn1 O1 129.8(3) 3_566 .
N7 Zn1 O1 116.5(2) 2_556 .
N3 Zn1 O1 93.5(3) . .
N5 Zn1 O2 91.8(3) 3_566 .
N7 Zn1 O2 92.6(3) 2_556 .
N3 Zn1 O2 149.2(3) . .
O1 Zn1 O2 55.7(3) . .
N5 Zn1 C28 112.4(3) 3_566 .
N7 Zn1 C28 108.2(2) 2_556 .
N3 Zn1 C28 119.8(3) . .
O1 Zn1 C28 26.3(3) . .
O2 Zn1 C28 29.5(3) . .
N5 Zn1 Zn1 132.19(16) 3_566 3_457
N7 Zn1 Zn1 72.16(15) 2_556 3_457
N3 Zn1 Zn1 118.02(15) . 3_457
O1 Zn1 Zn1 46.32(17) . 3_457
O2 Zn1 Zn1 43.43(18) . 3_457
C28 Zn1 Zn1 38.3(2) . 3_457
N5 Zn1 Zn1 129.44(16) 3_566 2_546
N7 Zn1 Zn1 93.18(16) 2_556 2_546
N3 Zn1 Zn1 20.65(15) . 2_546
O1 Zn1 Zn1 83.3(3) . 2_546
O2 Zn1 Zn1 136.3(2) . 2_546
C28 Zn1 Zn1 109.0(3) . 2_546
Zn1 Zn1 Zn1 98.347(12) 3_457 2_546
N5 Zn1 Zn1 58.91(16) 3_566 3_566
N7 Zn1 Zn1 99.60(15) 2_556 3_566
N3 Zn1 Zn1 52.60(16) . 3_566
O1 Zn1 Zn1 136.60(18) . 3_566
O2 Zn1 Zn1 149.74(18) . 3_566
C28 Zn1 Zn1 152.2(2) . 3_566
Zn1 Zn1 Zn1 166.440(14) 3_457 3_566
Zn1 Zn1 Zn1 70.896(11) 2_546 3_566
C28 O1 Zn1 99.2(9) . .
C28 O2 Zn1 79.5(8) . .
C7 N3 C8 105.1(6) . .
C7 N3 Zn1 132.9(5) . .
C8 N3 Zn1 121.9(5) . .
C19 N1 C10 121.0(5) . .
C19 N1 C1 119.0(5) . .
C10 N1 C1 120.0(5) . .
C6 C1 C2 120.3(6) . .
C6 C1 N1 120.2(5) . .
C2 C1 N1 119.4(6) . .
C3 C2 C1 120.2(7) . .
C3 C2 H2A 119.9 . .
C1 C2 H2A 119.9 . .
C4 C3 C2 119.5(6) . .
C4 C3 H3A 120.3 . .
C2 C3 H3A 120.3 . .
C3 C4 C5 120.8(6) . .
C3 C4 N2 119.4(6) . .
C5 C4 N2 119.8(7) . .
C7 N2 C9 105.8(6) . .
C7 N2 C4 129.2(6) . .
C9 N2 C4 125.0(7) . .
C4 C5 C6 120.1(7) . .
C4 C5 H5A 119.9 . .
C6 C5 H5A 119.9 . .
C1 C6 C5 119.0(6) . .
C1 C6 H6A 120.5 . .
C5 C6 H6A 120.5 . .
N3 C7 N2 111.7(6) . .
N3 C7 H7A 124.2 . .
N2 C7 H7A 124.2 . .
C9 C8 N3 111.0(7) . .
C9 C8 H8A 124.5 . .
N3 C8 H8A 124.5 . .
C8 C9 N2 106.3(7) . .
C8 C9 H9A 126.8 . .
N2 C9 H9A 126.8 . .
C11 C10 C15 119.0(6) . .
C11 C10 N1 121.1(5) . .
C15 C10 N1 119.9(6) . .
C10 C11 C12 121.1(6) . .
C10 C11 H11A 119.4 . .
C12 C11 H11A 119.4 . .
C13 C12 C11 118.6(6) . .
C13 C12 H12A 120.7 . .
C11 C12 H12A 120.7 . .
C14 C13 C12 121.8(6) . .
C14 C13 N4 119.0(5) . .
C12 C13 N4 119.1(6) . .
C13 C14 C15 119.5(6) . .
C13 C14 H14A 120.3 . .
C15 C14 H14A 120.3 . .
C14 C15 C10 120.0(6) . .
C14 C15 H15A 120.0 . .
C10 C15 H15A 120.0 . .
C16 N4 C18 106.2(5) . .
C16 N4 C13 128.0(6) . .
C18 N4 C13 125.7(6) . .
N4 C16 N5 112.7(6) . .
N4 C16 H16A 123.7 . .
N5 C16 H16A 123.7 . .
C16 N5 C17 106.4(6) . .
C16 N5 Zn1 129.7(5) . 3_566
C17 N5 Zn1 122.6(4) . 3_566
N5 C17 C18 108.4(6) . .
N5 C17 H17A 125.8 . .
C18 C17 H17A 125.8 . .
C17 C18 N4 106.4(7) . .
C17 C18 H18A 126.8 . .
N4 C18 H18A 126.8 . .
C24 C19 C20 117.2(6) . .
C24 C19 N1 121.5(6) . .
C20 C19 N1 121.2(6) . .
C19 C20 C21 121.9(6) . .
C19 C20 H20A 119.0 . .
C21 C20 H20A 119.0 . .
C20 C21 C22 117.4(6) . .
C20 C21 H21A 121.3 . .
C22 C21 H21A 121.3 . .
C23 C22 C21 122.3(7) . .
C23 C22 N6 121.1(6) . .
C21 C22 N6 116.5(6) . .
C22 C23 C24 117.8(7) . .
C22 C23 H23A 121.1 . .
C24 C23 H23A 121.1 . .
C19 C24 C23 123.2(7) . .
C19 C24 H24A 118.4 . .
C23 C24 H24A 118.4 . .
C25 N6 C27 107.5(6) . .
C25 N6 C22 124.1(6) . .
C27 N6 C22 128.4(5) . .
N7 C25 N6 111.0(6) . .
N7 C25 H25A 124.5 . .
N6 C25 H25A 124.5 . .
C25 N7 C26 105.5(5) . .
C25 N7 Zn1 124.8(4) . 2_546
C26 N7 Zn1 128.7(5) . 2_546
C27 C26 N7 109.3(6) . .
C27 C26 H26A 125.4 . .
N7 C26 H26A 125.4 . .
C26 C27 N6 106.8(6) . .
C26 C27 H27A 126.6 . .
N6 C27 H27A 126.6 . .
O1 C28 O2 125.3(13) . .
O1 C28 C29 119.6(12) . .
O2 C28 C29 115.0(10) . .
O1 C28 Zn1 54.5(7) . .
O2 C28 Zn1 71.1(7) . .
C29 C28 Zn1 173.3(7) . .
C30 C29 C28 115.5(7) . .
C30 C29 H29A 108.4 . .
C28 C29 H29A 108.4 . .
C30 C29 H29B 108.4 . .
C28 C29 H29B 108.4 . .
H29A C29 H29B 107.5 . .
C31 C30 C29 118.1(7) . .
C31 C30 H30A 107.8 . .
C29 C30 H30A 107.8 . .
C31 C30 H30B 107.8 . .
C29 C30 H30B 107.8 . .
H30A C30 H30B 107.1 . .
C30 C31 C32 116.7(7) . .
C30 C31 H31A 108.1 . .
C32 C31 H31A 108.1 . .
C30 C31 H31B 108.1 . .
C32 C31 H31B 108.1 . .
H31A C31 H31B 107.3 . .
C32 C32 C31 118.3(10) 3_457 .
C32 C32 H32A 107.7 3_457 .
C31 C32 H32A 107.7 . .
C32 C32 H32B 107.7 3_457 .
C31 C32 H32B 107.7 . .
H32A C32 H32B 107.1 . .

loop_
_geom_bond_atom_site_label_1
_geom_bond_atom_site_label_2
_geom_bond_distance
_geom_bond_site_symmetry_2
Zn1 N5 2.015(6) 3_566
Zn1 N7 2.020(5) 2_556
Zn1 N3 2.023(5) .
Zn1 O1 2.119(10) .
Zn1 O2 2.473(9) .
Zn1 C28 2.570(12) .
Zn1 Zn1 13.5291(17) 3_457
Zn1 Zn1 15.443(2) 2_546
Zn1 Zn1 15.5157(19) 3_566
O1 C28 1.155(11) .
O2 C28 1.285(12) .
N3 C7 1.298(7) .
N3 C8 1.343(8) .
N1 C19 1.412(7) .
N1 C10 1.414(8) .
N1 C1 1.420(7) .
C1 C6 1.364(9) .
C1 C2 1.385(8) .
C2 C3 1.374(8) .
C2 H2A 0.9300 .
C3 C4 1.359(10) .
C3 H3A 0.9300 .
C4 C5 1.368(8) .
C4 N2 1.454(8) .
N2 C7 1.340(8) .
N2 C9 1.362(8) .
C5 C6 1.392(8) .
C5 H5A 0.9300 .
C6 H6A 0.9300 .
C7 H7A 0.9300 .
C8 C9 1.318(9) .
C8 H8A 0.9300 .
C9 H9A 0.9300 .
C10 C11 1.383(9) .
C10 C15 1.406(8) .
C11 C12 1.386(8) .
C11 H11A 0.9300 .
C12 C13 1.382(7) .
C12 H12A 0.9300 .
C13 C14 1.373(8) .
C13 N4 1.442(7) .
C14 C15 1.383(8) .
C14 H14A 0.9300 .
C15 H15A 0.9300 .
N4 C16 1.317(8) .
N4 C18 1.393(7) .
C16 N5 1.322(7) .
C16 H16A 0.9300 .
N5 C17 1.361(8) .
C17 C18 1.373(9) .
C17 H17A 0.9300 .
C18 H18A 0.9300 .
C19 C24 1.383(8) .
C19 C20 1.397(9) .
C20 C21 1.400(9) .
C20 H20A 0.9300 .
C21 C22 1.404(8) .
C21 H21A 0.9300 .
C22 C23 1.372(9) .
C22 N6 1.440(8) .
C23 C24 1.387(9) .
C23 H23A 0.9300 .
C24 H24A 0.9300 .
N6 C25 1.339(7) .
N6 C27 1.372(7) .
C25 N7 1.329(8) .
C25 H25A 0.9300 .
N7 C26 1.388(7) .
C26 C27 1.344(9) .
C26 H26A 0.9300 .
C27 H27A 0.9300 .
C28 C29 1.555(12) .
C29 C30 1.479(8) .
C29 H29A 0.9700 .
C29 H29B 0.9700 .
C30 C31 1.473(10) .
C30 H30A 0.9700 .
C30 H30B 0.9700 .
C31 C32 1.503(8) .
C31 H31A 0.9700 .
C31 H31B 0.9700 .
C32 C32 1.458(16) 3_457
C32 H32A 0.9700 .
C32 H32B 0.9700 .

loop_
_geom_hbond_atom_site_label_D
_geom_hbond_atom_site_label_H
_geom_hbond_atom_site_label_A
_geom_hbond_distance_DH
_geom_hbond_distance_HA
_geom_hbond_distance_DA
_geom_hbond_angle_DHA
_geom_hbond_site_symmetry_A
C8 H8A O1 0.93 2.58 3.066(10) 113.1 .
C17 H17A O2 0.93 2.61 3.173(10) 119.8 3_566

loop_
_platon_squeeze_void_nr
_platon_squeeze_void_average_x
_platon_squeeze_void_average_y
_platon_squeeze_void_average_z
_platon_squeeze_void_volume
_platon_squeeze_void_count_electrons
_platon_squeeze_void_content
1 0.000 0.000 0.500 352 133 ' '
2 0.500 0.500 1.000 352 133 ' '
